data_4325054
loop_
_publ_author_name
'Ross S. Forgan'
'Benjamin D. Roach'
'Peter A. Wood'
'Fraser J. White'
'John Campbell'
'David K. Henderson'
'Eduardo Kamenetzky'
'Fiona E. McAllister'
'Simon Parsons'
'Elna Pidcock'
'Patricia Richardson'
'Ronald M. Swart'
'Peter A. Tasker'

_publ_contact_author_email f.j.white@sms.ed.ac.uk
_publ_contact_author_name 'Fraser J. White'
_publ_section_title
;
 Using the Outer Coordination Sphere to Tune the Strength of Metal
 Extractants
;
_journal_name_full 'Inorganic Chemistry'
_journal_page_first 4515
_journal_page_last 4522
_journal_paper_doi 10.1021/ic200154y
_journal_volume 50
_journal_year 2011
_chemical_compound_source 'Fiona McAllister'
_chemical_formula_moiety 'C15 H23 N O2'
_chemical_formula_sum 'C15 H23 N O2'
_chemical_formula_weight 249.34
_space_group_IT_number 14
_symmetry_cell_setting monoclinic
_symmetry_Int_Tables_number 14
_symmetry_space_group_name_Hall '-P 2yn'
_symmetry_space_group_name_H-M 'P 1 21/n 1'
_atom_sites_solution_hydrogens geom
_atom_sites_solution_primary direct
_atom_sites_solution_secondary difmap
_audit_creation_method SHELXL-97
_cell_angle_alpha 90.00
_cell_angle_beta 106.752(2)
_cell_angle_gamma 90.00
_cell_formula_units_Z 4
_cell_length_a 12.1513(3)
_cell_length_b 8.1802(2)
_cell_length_c 15.2351(4)
_cell_measurement_reflns_used 3296
_cell_measurement_temperature 150(2)
_cell_measurement_theta_max 27
_cell_measurement_theta_min 2.85
_cell_volume 1450.10(6)
_computing_cell_refinement Saint
_computing_data_collection Smart
_computing_data_reduction Saint
_computing_molecular_graphics XP
_computing_publication_material 'Platon, Encifer, XCIF'
_computing_structure_refinement 'SHELXL-97 (Sheldrick, 1997)'
_computing_structure_solution 'SHELXS-97 (Sheldrick, 1990)'
_diffrn_ambient_temperature 150(2)
_diffrn_measured_fraction_theta_full 0.958
_diffrn_measured_fraction_theta_max 0.999
_diffrn_measurement_device_type 'Bruker Smart Apex CCD'
_diffrn_measurement_method 'Omega and Phi Scans'
_diffrn_radiation_monochromator graphite
_diffrn_radiation_type MoK\a
_diffrn_radiation_wavelength 0.71073
_diffrn_reflns_av_R_equivalents 0.0402
_diffrn_reflns_av_sigmaI/netI 0.0577
_diffrn_reflns_limit_h_max 17
_diffrn_reflns_limit_h_min -16
_diffrn_reflns_limit_k_max 11
_diffrn_reflns_limit_k_min -11
_diffrn_reflns_limit_l_max 17
_diffrn_reflns_limit_l_min -21
_diffrn_reflns_number 17330
_diffrn_reflns_theta_full 27.51
_diffrn_reflns_theta_max 30.50
_diffrn_reflns_theta_min 1.90
_diffrn_source 'fine-focus sealed tube'
_exptl_absorpt_coefficient_mu 0.075
_exptl_absorpt_correction_T_max 1.0
_exptl_absorpt_correction_T_min 0.748
_exptl_absorpt_correction_type multi-scan
_exptl_absorpt_process_details 'SADABS 2004/1'
_exptl_crystal_colour colourless
_exptl_crystal_density_diffrn 1.142
_exptl_crystal_description plate
_exptl_crystal_F_000 544
_exptl_crystal_recrystallization_method 'Slow evaporation of Dichloroethene soln'
_exptl_crystal_size_max 0.43
_exptl_crystal_size_mid 0.30
_exptl_crystal_size_min 0.10
_refine_diff_density_max 0.363
_refine_diff_density_min -0.222
_refine_diff_density_rms 0.048
_refine_ls_extinction_method none
_refine_ls_goodness_of_fit_ref 1.047
_refine_ls_hydrogen_treatment mixed
_refine_ls_matrix_type full
_refine_ls_number_parameters 167
_refine_ls_number_reflns 4238
_refine_ls_number_restraints 0
_refine_ls_restrained_S_all 1.047
_refine_ls_R_factor_all 0.0909
_refine_ls_R_factor_gt 0.0521
_refine_ls_shift/su_max 0.000
_refine_ls_shift/su_mean 0.000
_refine_ls_structure_factor_coef Fsqd
_refine_ls_weighting_details 'calc w=1/[\s^2^(Fo^2^)+(0.0745P)^2^+0.0000P] where P=(Fo^2^+2Fc^2^)/3'
_refine_ls_weighting_scheme calc
_refine_ls_wR_factor_gt 0.1266
_refine_ls_wR_factor_ref 0.1391
_reflns_number_gt 2715
_reflns_number_total 4238
_reflns_threshold_expression >2sigma(I)
_cod_data_source_file ic200154y_si_003_03.cif
_cod_data_source_block pt0539
_cod_original_sg_symbol_H-M 'P 21/n'
_cod_database_code 4325054

loop_
_symmetry_equiv_pos_as_xyz
'x, y, z'
'-x+1/2, y+1/2, -z+1/2'
'-x, -y, -z'
'x-1/2, -y-1/2, z-1/2'

loop_
_atom_site_label
_atom_site_type_symbol
_atom_site_fract_x
_atom_site_fract_y
_atom_site_fract_z
_atom_site_U_iso_or_equiv
_atom_site_adp_type
_atom_site_occupancy
_atom_site_symmetry_multiplicity
_atom_site_calc_flag
_atom_site_refinement_flags
O1 O 0.67111(7) 0.43274(10) 0.04665(6) 0.0255(2) Uani 1 1 d .
H1A H 0.6143 0.4896 0.0485 0.038 Uiso 1 1 calc R
C6 C 0.87410(10) 0.41255(14) 0.12000(8) 0.0194(3) Uani 1 1 d .
C2 C 0.75923(10) 0.62385(15) 0.16622(8) 0.0209(3) Uani 1 1 d .
N21 N 0.55632(8) 0.65113(13) 0.10503(7) 0.0237(2) Uani 1 1 d .
O2 O 0.45964(8) 0.74040(12) 0.10868(7) 0.0312(2) Uani 1 1 d .
C4 C 0.96513(10) 0.61203(15) 0.24083(8) 0.0203(3) Uani 1 1 d .
C21 C 0.64929(10) 0.70369(16) 0.15992(9) 0.0236(3) Uani 1 1 d .
H21B H 0.6475 0.7959 0.1974 0.028 Uiso 1 1 calc R
C3 C 0.85814(10) 0.68280(16) 0.22998(8) 0.0220(3) Uani 1 1 d .
H3A H 0.8521 0.7739 0.2670 0.026 Uiso 1 1 calc R
C1 C 0.76790(10) 0.48954(15) 0.11044(8) 0.0198(3) Uani 1 1 d .
C5 C 0.96908(10) 0.47820(15) 0.18518(8) 0.0206(3) Uani 1 1 d .
H5A H 1.0416 0.4281 0.1921 0.025 Uiso 1 1 calc R
C41 C 1.07239(10) 0.68012(16) 0.31077(9) 0.0241(3) Uani 1 1 d .
C42 C 1.18084(11) 0.58262(18) 0.31245(10) 0.0321(3) Uani 1 1 d .
H42A H 1.1708 0.4684 0.3280 0.048 Uiso 1 1 calc R
H42B H 1.2471 0.6294 0.3585 0.048 Uiso 1 1 calc R
H42C H 1.1939 0.5878 0.2520 0.048 Uiso 1 1 calc R
C61 C 0.88570(10) 0.26308(15) 0.06248(9) 0.0245(3) Uani 1 1 d .
C43 C 1.05643(12) 0.67282(19) 0.40683(9) 0.0325(3) Uani 1 1 d .
H43A H 1.0454 0.5590 0.4225 0.049 Uiso 1 1 calc R
H43B H 0.9889 0.7373 0.4080 0.049 Uiso 1 1 calc R
H43C H 1.1248 0.7175 0.4515 0.049 Uiso 1 1 calc R
C62 C 0.81008(12) 0.12171(17) 0.07856(10) 0.0324(3) Uani 1 1 d .
H62A H 0.7296 0.1571 0.0619 0.049 Uiso 1 1 calc R
H62B H 0.8349 0.0902 0.1434 0.049 Uiso 1 1 calc R
H62C H 0.8176 0.0279 0.0407 0.049 Uiso 1 1 calc R
C63 C 0.85308(11) 0.30889(18) -0.03963(9) 0.0316(3) Uani 1 1 d .
H63A H 0.7738 0.3492 -0.0591 0.047 Uiso 1 1 calc R
H63B H 0.8597 0.2122 -0.0758 0.047 Uiso 1 1 calc R
H63C H 0.9050 0.3944 -0.0491 0.047 Uiso 1 1 calc R
C44 C 1.09061(12) 0.85840(17) 0.28651(10) 0.0355(3) Uani 1 1 d .
H44A H 1.0221 0.9227 0.2853 0.053 Uiso 1 1 calc R
H44B H 1.1040 0.8626 0.2261 0.053 Uiso 1 1 calc R
H44C H 1.1573 0.9037 0.3327 0.053 Uiso 1 1 calc R
C64 C 1.00997(11) 0.20044(18) 0.08899(11) 0.0365(4) Uani 1 1 d .
H64A H 1.0608 0.2874 0.0796 0.055 Uiso 1 1 calc R
H64B H 1.0151 0.1061 0.0507 0.055 Uiso 1 1 calc R
H64C H 1.0333 0.1677 0.1536 0.055 Uiso 1 1 calc R
H2A H 0.4089(16) 0.696(2) 0.0648(13) 0.059(6) Uiso 1 1 d .

loop_
_atom_site_aniso_label
_atom_site_aniso_U_11
_atom_site_aniso_U_22
_atom_site_aniso_U_33
_atom_site_aniso_U_23
_atom_site_aniso_U_13
_atom_site_aniso_U_12
O1 0.0177(4) 0.0281(5) 0.0271(5) -0.0077(4) 0.0007(4) 0.0012(3)
C6 0.0192(6) 0.0196(6) 0.0186(6) -0.0003(4) 0.0041(5) 0.0008(5)
C2 0.0201(6) 0.0210(7) 0.0215(6) 0.0003(5) 0.0057(5) 0.0014(5)
N21 0.0193(5) 0.0267(6) 0.0246(6) 0.0004(4) 0.0055(4) 0.0053(4)
O2 0.0197(4) 0.0366(6) 0.0346(6) -0.0092(4) 0.0034(4) 0.0086(4)
C4 0.0190(6) 0.0215(7) 0.0197(6) -0.0010(5) 0.0044(5) -0.0014(5)
C21 0.0226(6) 0.0249(7) 0.0228(6) -0.0025(5) 0.0055(5) 0.0023(5)
C3 0.0226(6) 0.0209(7) 0.0221(6) -0.0034(5) 0.0055(5) 0.0010(5)
C1 0.0187(6) 0.0212(7) 0.0172(6) 0.0000(5) 0.0016(5) -0.0026(5)
C5 0.0176(5) 0.0223(7) 0.0210(6) 0.0006(5) 0.0043(5) 0.0014(5)
C41 0.0198(6) 0.0265(7) 0.0235(6) -0.0055(5) 0.0026(5) -0.0021(5)
C42 0.0194(6) 0.0395(9) 0.0326(8) -0.0109(6) -0.0001(6) 0.0004(6)
C61 0.0208(6) 0.0245(7) 0.0263(7) -0.0069(5) 0.0037(5) 0.0006(5)
C43 0.0293(7) 0.0413(9) 0.0234(7) -0.0067(6) 0.0020(6) 0.0013(6)
C62 0.0345(7) 0.0242(7) 0.0356(8) -0.0042(6) 0.0053(6) -0.0001(6)
C63 0.0301(7) 0.0378(9) 0.0274(7) -0.0096(6) 0.0093(6) -0.0012(6)
C44 0.0324(7) 0.0309(8) 0.0418(9) -0.0065(6) 0.0085(7) -0.0077(6)
C64 0.0264(7) 0.0322(8) 0.0461(9) -0.0170(6) 0.0029(7) 0.0070(6)

loop_
_atom_type_symbol
_atom_type_description
_atom_type_scat_dispersion_real
_atom_type_scat_dispersion_imag
_atom_type_scat_source
C C 0.0033 0.0016 'International Tables Vol C Tables 4.2.6.8 and 6.1.1.4'
H H 0.0000 0.0000 'International Tables Vol C Tables 4.2.6.8 and 6.1.1.4'
N N 0.0061 0.0033 'International Tables Vol C Tables 4.2.6.8 and 6.1.1.4'
O O 0.0106 0.0060 'International Tables Vol C Tables 4.2.6.8 and 6.1.1.4'

loop_
_geom_angle_atom_site_label_1
_geom_angle_atom_site_label_2
_geom_angle_atom_site_label_3
_geom_angle
C1 O1 H1A 109.5
C5 C6 C1 116.60(11)
C5 C6 C61 121.33(10)
C1 C6 C61 122.06(10)
C3 C2 C1 119.30(11)
C3 C2 C21 118.53(11)
C1 C2 C21 122.17(11)
C21 N21 O2 113.26(10)
N21 O2 H2A 100.0(12)
C3 C4 C5 116.76(11)
C3 C4 C41 120.74(11)
C5 C4 C41 122.50(10)
N21 C21 C2 120.86(11)
N21 C21 H21B 119.6
C2 C21 H21B 119.6
C4 C3 C2 121.84(11)
C4 C3 H3A 119.1
C2 C3 H3A 119.1
O1 C1 C6 119.69(11)
O1 C1 C2 119.49(10)
C6 C1 C2 120.81(10)
C4 C5 C6 124.67(11)
C4 C5 H5A 117.7
C6 C5 H5A 117.7
C4 C41 C43 109.51(10)
C4 C41 C42 112.17(10)
C43 C41 C42 107.97(11)
C4 C41 C44 109.31(10)
C43 C41 C44 109.49(11)
C42 C41 C44 108.35(11)
C41 C42 H42A 109.5
C41 C42 H42B 109.5
H42A C42 H42B 109.5
C41 C42 H42C 109.5
H42A C42 H42C 109.5
H42B C42 H42C 109.5
C64 C61 C6 111.18(10)
C64 C61 C63 107.16(11)
C6 C61 C63 110.15(11)
C64 C61 C62 107.13(11)
C6 C61 C62 110.50(10)
C63 C61 C62 110.64(11)
C41 C43 H43A 109.5
C41 C43 H43B 109.5
H43A C43 H43B 109.5
C41 C43 H43C 109.5
H43A C43 H43C 109.5
H43B C43 H43C 109.5
C61 C62 H62A 109.5
C61 C62 H62B 109.5
H62A C62 H62B 109.5
C61 C62 H62C 109.5
H62A C62 H62C 109.5
H62B C62 H62C 109.5
C61 C63 H63A 109.5
C61 C63 H63B 109.5
H63A C63 H63B 109.5
C61 C63 H63C 109.5
H63A C63 H63C 109.5
H63B C63 H63C 109.5
C41 C44 H44A 109.5
C41 C44 H44B 109.5
H44A C44 H44B 109.5
C41 C44 H44C 109.5
H44A C44 H44C 109.5
H44B C44 H44C 109.5
C61 C64 H64A 109.5
C61 C64 H64B 109.5
H64A C64 H64B 109.5
C61 C64 H64C 109.5
H64A C64 H64C 109.5
H64B C64 H64C 109.5

loop_
_geom_bond_atom_site_label_1
_geom_bond_atom_site_label_2
_geom_bond_distance
O1 C1 1.3728(14)
O1 H1A 0.8400
C6 C5 1.3950(16)
C6 C1 1.4053(16)
C6 C61 1.5343(17)
C2 C3 1.3956(17)
C2 C1 1.4113(17)
C2 C21 1.4651(16)
N21 C21 1.2712(16)
N21 O2 1.3980(13)
O2 H2A 0.850(19)
C4 C3 1.3887(16)
C4 C5 1.3939(17)
C4 C41 1.5310(17)
C21 H21B 0.9500
C3 H3A 0.9500
C5 H5A 0.9500
C41 C43 1.5319(17)
C41 C42 1.5343(17)
C41 C44 1.5362(19)
C42 H42A 0.9800
C42 H42B 0.9800
C42 H42C 0.9800
C61 C64 1.5343(17)
C61 C63 1.5368(18)
C61 C62 1.5400(19)
C43 H43A 0.9800
C43 H43B 0.9800
C43 H43C 0.9800
C62 H62A 0.9800
C62 H62B 0.9800
C62 H62C 0.9800
C63 H63A 0.9800
C63 H63B 0.9800
C63 H63C 0.9800
C44 H44A 0.9800
C44 H44B 0.9800
C44 H44C 0.9800
C64 H64A 0.9800
C64 H64B 0.9800
C64 H64C 0.9800

loop_
_cod_related_entry_id
_cod_related_entry_database
_cod_related_entry_code
1 ChemSpider 14931166
